data_1557767
loop_
_publ_author_name
'Cliffe, Matthew J.'
'Keyzer, Evan N.'
'Bond, Andrew D.'
'Astle, Maxwell A.'
'Grey, Clare P.'

_publ_section_title
;
 The structures of ordered defects in thiocyanate analogues of Prussian
 Blue
;
_journal_issue 17
_journal_name_full 'Chemical Science'
_journal_page_first 4430
_journal_page_last 4438
_journal_paper_doi 10.1039/D0SC01246G
_journal_volume 11
_journal_year 2020
_chemical_formula_moiety 'C7 H14 Bi Mn2 N7 O7 S7'
_chemical_formula_sum 'C7 H14 Bi Mn2 N7 O7 S7'
_chemical_formula_weight 851.53
_chemical_name_systematic 'manganese hexathiocyanatobismuthate thiocyanate heptahydrate'
_space_group_crystal_system monoclinic
_space_group_IT_number 14
_space_group_name_Hall '-P 2yn'
_space_group_name_H-M_alt 'P 1 21/n 1'
_atom_sites_solution_hydrogens difmap
_atom_sites_solution_primary dual
_atom_sites_solution_secondary difmap
_audit_creation_method SHELXL-2018/1
_audit_update_record
;
2020-02-27 deposited with the CCDC.	2020-04-09 downloaded from the CCDC.
;
_cell_angle_alpha 90
_cell_angle_beta 90.2358(13)
_cell_angle_gamma 90
_cell_formula_units_Z 4
_cell_length_a 8.3065(2)
_cell_length_b 25.8428(6)
_cell_length_c 12.2664(3)
_cell_measurement_reflns_used 9893
_cell_measurement_temperature 180(2)
_cell_measurement_theta_max 66.59
_cell_measurement_theta_min 3.42
_cell_volume 2633.12(11)
_computing_cell_refinement 'SAINT (Bruker, 2016)'
_computing_data_collection 'APEX3 (Bruker, 2016)'
_computing_data_reduction SAINT
_computing_molecular_graphics 'Mercury (Macrae et al., 2008)'
_computing_publication_material SHELXL
_computing_structure_refinement 'SHELXL (Sheldrick, 2015)'
_computing_structure_solution 'SHELXT (Sheldrick, 2015)'
_diffrn_ambient_temperature 180(2)
_diffrn_measured_fraction_theta_full 0.998
_diffrn_measured_fraction_theta_max 0.998
_diffrn_measurement_device_type 'Bruker D8-QUEST PHOTON-100'
_diffrn_measurement_method '\w and \f-scans'
_diffrn_radiation_type CuK\a
_diffrn_radiation_wavelength 1.5418
_diffrn_reflns_av_R_equivalents 0.0797
_diffrn_reflns_av_unetI/netI 0.0470
_diffrn_reflns_Laue_measured_fraction_full 0.998
_diffrn_reflns_Laue_measured_fraction_max 0.998
_diffrn_reflns_limit_h_max 9
_diffrn_reflns_limit_h_min -9
_diffrn_reflns_limit_k_max 30
_diffrn_reflns_limit_k_min -30
_diffrn_reflns_limit_l_max 14
_diffrn_reflns_limit_l_min -14
_diffrn_reflns_number 33300
_diffrn_reflns_point_group_measured_fraction_full 0.998
_diffrn_reflns_point_group_measured_fraction_max 0.998
_diffrn_reflns_theta_full 66.654
_diffrn_reflns_theta_max 66.654
_diffrn_reflns_theta_min 3.420
_diffrn_source 'Incoatec I\mS Cu microsource'
_exptl_absorpt_coefficient_mu 26.169
_exptl_absorpt_correction_T_max 0.7528
_exptl_absorpt_correction_T_min 0.3997
_exptl_absorpt_correction_type multi-scan
_exptl_absorpt_process_details 'SADABS (Bruker, 2014)'
_exptl_crystal_colour orange
_exptl_crystal_density_diffrn 2.148
_exptl_crystal_description plate
_exptl_crystal_F_000 1624
_exptl_crystal_recrystallization_method 'Re-crystallisation from solvent: water'
_exptl_crystal_size_max 0.140
_exptl_crystal_size_mid 0.060
_exptl_crystal_size_min 0.010
_refine_diff_density_max 2.364
_refine_diff_density_min -1.633
_refine_diff_density_rms 0.175
_refine_ls_extinction_method none
_refine_ls_goodness_of_fit_ref 1.024
_refine_ls_hydrogen_treatment constr
_refine_ls_matrix_type full
_refine_ls_number_parameters 280
_refine_ls_number_reflns 4657
_refine_ls_number_restraints 0
_refine_ls_restrained_S_all 1.024
_refine_ls_R_factor_all 0.0547
_refine_ls_R_factor_gt 0.0376
_refine_ls_shift/su_max 0.001
_refine_ls_shift/su_mean 0.000
_refine_ls_structure_factor_coef Fsqd
_refine_ls_weighting_details 'w=1/[\s^2^(Fo^2^)+(0.0442P)^2^+9.0260P] where P=(Fo^2^+2Fc^2^)/3'
_refine_ls_weighting_scheme calc
_refine_ls_wR_factor_gt 0.0850
_refine_ls_wR_factor_ref 0.0927
_reflns_Friedel_coverage 0.000
_reflns_number_gt 3697
_reflns_number_total 4657
_reflns_threshold_expression 'I > 2\s(I)'
_cod_data_source_file d0sc01246g3.cif
_cod_data_source_block 1a
_cod_depositor_comments
;Adding full bibliography for 1557765--1557770.cif.

 Adding full bibliography for 1557765--1557770.cif.
;
_cod_original_sg_symbol_H-M 'P 21/n'
_cod_database_code 1557767
_shelx_space_group_comment
;
The symmetry employed for this shelxl refinement is uniquely defined
by the following loop, which should always be used as a source of
symmetry information in preference to the above space-group names.
They are only intended as comments.
;
_shelx_estimated_absorpt_t_min 0.121
_shelx_estimated_absorpt_t_max 0.780

loop_
_space_group_symop_operation_xyz
'x, y, z'
'-x+1/2, y+1/2, -z+1/2'
'-x, -y, -z'
'x-1/2, -y-1/2, z-1/2'

loop_
_atom_site_label
_atom_site_type_symbol
_atom_site_fract_x
_atom_site_fract_y
_atom_site_fract_z
_atom_site_U_iso_or_equiv
_atom_site_adp_type
_atom_site_occupancy
_atom_site_site_symmetry_order
_atom_site_calc_flag
_atom_site_refinement_flags_posn
_atom_site_refinement_flags_adp
_atom_site_refinement_flags_occupancy
_atom_site_disorder_assembly
_atom_site_disorder_group
Bi1 Bi 0.46267(3) 0.33398(2) -0.06442(2) 0.01974(10) Uani 1 1 d . . . . .
Mn1 Mn 0.000000 0.500000 0.000000 0.0225(3) Uani 1 2 d S . P . .
Mn2 Mn 0.45803(13) 0.33836(4) 0.42985(9) 0.0212(2) Uani 1 1 d . . . . .
Mn3 Mn 1.000000 0.500000 0.500000 0.0261(4) Uani 1 2 d S . P . .
S1 S 0.2578(3) 0.64835(8) 0.19041(17) 0.0393(5) Uani 1 1 d . . . . .
S2 S 0.5290(2) 0.42551(8) 0.04917(18) 0.0354(5) Uani 1 1 d . . . . .
S3 S -0.0551(3) 0.25683(8) 0.30785(18) 0.0384(5) Uani 1 1 d . . . . .
S4 S 0.7029(3) 0.17764(8) 0.57996(17) 0.0375(5) Uani 1 1 d . . . . .
S5 S 0.6706(3) 0.27926(9) 0.07523(16) 0.0404(5) Uani 1 1 d . . . . .
S6 S 0.2170(3) 0.37149(10) 0.79439(16) 0.0437(6) Uani 1 1 d . . . . .
N1 N 0.1044(8) 0.5724(3) 0.0621(6) 0.0325(15) Uani 1 1 d . . . . .
N2 N 0.2096(8) 0.4591(3) 0.0638(6) 0.0359(16) Uani 1 1 d . . . . .
N3 N 0.2257(9) 0.3040(3) 0.3825(5) 0.0347(16) Uani 1 1 d . . . . .
N4 N 0.5704(8) 0.2683(3) 0.4918(6) 0.0337(16) Uani 1 1 d . . . . .
N5 N 0.5604(9) 0.3223(3) 0.2697(6) 0.044(2) Uani 1 1 d . . . . .
N6 N 0.3650(9) 0.3579(3) 0.5919(5) 0.0375(17) Uani 1 1 d . . . . .
C1 C 0.1687(9) 0.6037(3) 0.1147(6) 0.0284(17) Uani 1 1 d . . . . .
C2 C 0.3402(10) 0.4454(3) 0.0577(6) 0.0272(17) Uani 1 1 d . . . . .
C3 C 0.1109(9) 0.2843(3) 0.3518(6) 0.0248(16) Uani 1 1 d . . . . .
C4 C 0.6246(9) 0.2311(3) 0.5270(6) 0.0265(17) Uani 1 1 d . . . . .
C5 C 0.6016(10) 0.3053(3) 0.1897(6) 0.0308(18) Uani 1 1 d . . . . .
C6 C 0.3080(10) 0.3634(3) 0.6758(6) 0.0291(18) Uani 1 1 d . . . . .
O1 O -0.1217(6) 0.4911(2) 0.1632(4) 0.0311(12) Uani 1 1 d . . . . .
H11 H -0.130512 0.459725 0.183096 0.047 Uiso 1 1 d R U . . .
H12 H -0.206412 0.508886 0.173077 0.047 Uiso 1 1 d R U . . .
O4 O 1.0802(8) 0.5283(2) 0.3401(5) 0.0478(16) Uani 1 1 d . . . . .
H41 H 1.020586 0.517470 0.288506 0.072 Uiso 1 1 d R U . . .
H42 H 1.180266 0.525999 0.326826 0.072 Uiso 1 1 d R U . . .
O5 O 0.9428(7) 0.5790(2) 0.5505(5) 0.0477(16) Uani 1 1 d . . . . .
H51 H 0.964569 0.605415 0.512136 0.071 Uiso 1 1 d R U . . .
H52 H 0.987438 0.587325 0.610436 0.071 Uiso 1 1 d R U . . .
S7 S 0.4893(3) 0.51881(9) 0.2857(2) 0.0536(6) Uani 0.528(16) 1 d . . P A 1
N7 N 0.751(2) 0.5015(9) 0.4344(16) 0.054(5) Uiso 0.528(16) 1 d . . P A 1
C7 C 0.6465(17) 0.5084(6) 0.3722(12) 0.028(4) Uiso 0.528(16) 1 d . . P A 1
O2 O 0.3676(18) 0.4104(6) 0.3604(12) 0.032(4) Uiso 0.528(16) 1 d . . P A 1
H21 H 0.273569 0.413541 0.386721 0.049 Uiso 0.528(16) 1 d R U P A 1
H22 H 0.402039 0.439951 0.341050 0.049 Uiso 0.528(16) 1 d R U P A 1
O3 O 0.6700(16) 0.3838(5) 0.4980(13) 0.054(4) Uiso 0.528(16) 1 d . . P A 1
H31 H 0.755010 0.369920 0.523187 0.081 Uiso 0.528(16) 1 d R U P A 1
H32 H 0.691022 0.415060 0.481528 0.081 Uiso 0.528(16) 1 d R U P A 1
S7A S 0.4893(3) 0.51881(9) 0.2857(2) 0.0536(6) Uani 0.472(16) 1 d . . P A 2
N7A N 0.391(3) 0.4179(8) 0.3796(17) 0.035(6) Uiso 0.472(16) 1 d . . P A 2
C7A C 0.424(2) 0.4590(7) 0.3343(14) 0.035(5) Uiso 0.472(16) 1 d . . P A 2
O2A O 1.2352(18) 0.5165(7) 0.5559(12) 0.040(4) Uiso 0.472(16) 1 d . . P A 2
H21A H 1.254408 0.549031 0.555855 0.061 Uiso 0.472(16) 1 d R U P A 2
H22A H 1.309608 0.506781 0.598775 0.061 Uiso 0.472(16) 1 d R U P A 2
O3A O 0.7002(13) 0.3753(4) 0.4450(11) 0.025(3) Uiso 0.472(16) 1 d . . P A 2
H31A H 0.775363 0.364025 0.485857 0.038 Uiso 0.472(16) 1 d R U P A 2
H32A H 0.756903 0.380274 0.388517 0.038 Uiso 0.472(16) 1 d R U P A 2
O1W O -0.0973(9) 0.3926(2) 0.2425(5) 0.0567(18) Uani 1 1 d . . . . .
H1W H -0.027710 0.376476 0.204963 0.085 Uiso 1 1 d R U . . .
H2W H -0.183040 0.374966 0.249243 0.085 Uiso 1 1 d R U . . .
O2W O 0.9511(7) 0.3388(2) 0.5774(4) 0.0406(14) Uani 1 1 d . . . . .
H3W H 1.003835 0.310592 0.576683 0.061 Uiso 1 1 d R U . . .
H4W H 0.898266 0.342042 0.636213 0.061 Uiso 1 1 d R U . . .

loop_
_atom_site_aniso_label
_atom_site_aniso_U_11
_atom_site_aniso_U_22
_atom_site_aniso_U_33
_atom_site_aniso_U_23
_atom_site_aniso_U_13
_atom_site_aniso_U_12
Bi1 0.02206(15) 0.01860(14) 0.01856(15) -0.00099(11) 0.00219(10) 0.00054(12)
Mn1 0.0239(8) 0.0209(8) 0.0228(9) -0.0031(7) 0.0014(7) 0.0030(7)
Mn2 0.0235(6) 0.0212(6) 0.0190(6) -0.0009(4) 0.0028(4) -0.0006(5)
Mn3 0.0323(9) 0.0224(8) 0.0237(9) -0.0016(7) 0.0004(7) -0.0044(8)
S1 0.0444(12) 0.0390(11) 0.0345(11) -0.0139(9) 0.0156(10) -0.0167(10)
S2 0.0266(10) 0.0284(10) 0.0512(13) -0.0123(9) 0.0005(9) 0.0014(8)
S3 0.0344(11) 0.0343(11) 0.0464(13) 0.0142(9) -0.0162(10) -0.0078(9)
S4 0.0444(12) 0.0369(12) 0.0314(11) 0.0122(8) 0.0152(9) 0.0164(9)
S5 0.0465(13) 0.0488(13) 0.0260(11) -0.0096(9) -0.0057(9) 0.0250(11)
S6 0.0431(13) 0.0646(15) 0.0235(11) 0.0007(10) 0.0030(9) 0.0274(11)
N1 0.029(4) 0.027(4) 0.041(4) -0.007(3) 0.006(3) 0.002(3)
N2 0.035(4) 0.027(4) 0.046(4) -0.003(3) -0.008(3) 0.006(3)
N3 0.045(4) 0.034(4) 0.025(4) 0.008(3) -0.002(3) -0.010(3)
N4 0.030(4) 0.029(4) 0.043(4) 0.003(3) 0.010(3) 0.008(3)
N5 0.053(5) 0.060(5) 0.020(4) 0.006(3) 0.009(3) 0.024(4)
N6 0.058(5) 0.035(4) 0.019(4) 0.000(3) -0.002(3) 0.010(4)
C1 0.031(4) 0.025(4) 0.029(4) 0.001(3) 0.013(3) 0.007(3)
C2 0.037(5) 0.018(4) 0.026(4) 0.002(3) 0.004(3) 0.007(3)
C3 0.028(4) 0.024(4) 0.022(4) 0.004(3) -0.005(3) -0.005(3)
C4 0.022(4) 0.034(5) 0.024(4) 0.000(3) 0.006(3) 0.002(3)
C5 0.034(4) 0.033(4) 0.026(4) 0.006(3) 0.000(3) 0.007(4)
C6 0.039(5) 0.030(4) 0.019(4) 0.003(3) -0.005(3) 0.007(4)
O1 0.033(3) 0.030(3) 0.030(3) 0.000(2) 0.004(2) 0.010(2)
O4 0.052(4) 0.059(4) 0.032(3) 0.006(3) -0.004(3) -0.016(3)
O5 0.057(4) 0.027(3) 0.059(4) 0.001(3) 0.013(3) 0.005(3)
S7 0.0785(18) 0.0330(12) 0.0491(14) 0.0088(10) -0.0186(13) -0.0010(12)
S7A 0.0785(18) 0.0330(12) 0.0491(14) 0.0088(10) -0.0186(13) -0.0010(12)
O1W 0.071(5) 0.041(4) 0.058(4) 0.006(3) 0.004(4) -0.009(3)
O2W 0.043(3) 0.049(4) 0.030(3) -0.002(3) 0.004(3) 0.011(3)

loop_
_atom_type_symbol
_atom_type_description
_atom_type_scat_dispersion_real
_atom_type_scat_dispersion_imag
_atom_type_scat_source
C C 0.0181 0.0091 'International Tables Vol C Tables 4.2.6.8 and 6.1.1.4'
H H 0.0000 0.0000 'International Tables Vol C Tables 4.2.6.8 and 6.1.1.4'
Bi Bi -4.0111 8.9310 'International Tables Vol C Tables 4.2.6.8 and 6.1.1.4'
Mn Mn -0.5299 2.8052 'International Tables Vol C Tables 4.2.6.8 and 6.1.1.4'
N N 0.0311 0.0180 'International Tables Vol C Tables 4.2.6.8 and 6.1.1.4'
O O 0.0492 0.0322 'International Tables Vol C Tables 4.2.6.8 and 6.1.1.4'
S S 0.3331 0.5567 'International Tables Vol C Tables 4.2.6.8 and 6.1.1.4'

loop_
_geom_angle_atom_site_label_1
_geom_angle_atom_site_label_2
_geom_angle_atom_site_label_3
_geom_angle
_geom_angle_site_symmetry_1
_geom_angle_site_symmetry_3
_geom_angle_publ_flag
S2 Bi1 S5 90.15(6) . . ?
S2 Bi1 S4 85.80(6) . 4_565 ?
S5 Bi1 S4 91.93(7) . 4_565 ?
S2 Bi1 S3 171.03(6) . 4_665 ?
S5 Bi1 S3 87.16(6) . 4_665 ?
S4 Bi1 S3 102.83(6) 4_565 4_665 ?
S2 Bi1 S1 88.58(6) . 3_665 ?
S5 Bi1 S1 84.86(7) . 3_665 ?
S4 Bi1 S1 173.52(6) 4_565 3_665 ?
S3 Bi1 S1 82.66(6) 4_665 3_665 ?
S2 Bi1 S6 98.89(7) . 1_554 ?
S5 Bi1 S6 168.96(7) . 1_554 ?
S4 Bi1 S6 82.49(7) 4_565 1_554 ?
S3 Bi1 S6 84.82(6) 4_665 1_554 ?
S1 Bi1 S6 101.59(7) 3_665 1_554 ?
N2 Mn1 N2 180.0 3_565 . ?
N2 Mn1 N1 91.4(2) 3_565 . ?
N2 Mn1 N1 88.6(2) . . ?
N2 Mn1 N1 88.6(2) 3_565 3_565 ?
N2 Mn1 N1 91.4(2) . 3_565 ?
N1 Mn1 N1 180.0 . 3_565 ?
N2 Mn1 O1 90.4(2) 3_565 . ?
N2 Mn1 O1 89.6(2) . . ?
N1 Mn1 O1 87.5(2) . . ?
N1 Mn1 O1 92.5(2) 3_565 . ?
N2 Mn1 O1 89.6(2) 3_565 3_565 ?
N2 Mn1 O1 90.4(2) . 3_565 ?
N1 Mn1 O1 92.5(2) . 3_565 ?
N1 Mn1 O1 87.5(2) 3_565 3_565 ?
O1 Mn1 O1 180.0(2) . 3_565 ?
N4 Mn2 O2 174.4(4) . . ?
N4 Mn2 N5 89.3(3) . . ?
O2 Mn2 N5 86.9(4) . . ?
N4 Mn2 N6 91.6(2) . . ?
O2 Mn2 N6 92.0(4) . . ?
N5 Mn2 N6 176.9(3) . . ?
N4 Mn2 N3 97.6(3) . . ?
O2 Mn2 N3 86.6(4) . . ?
N5 Mn2 N3 91.7(3) . . ?
N6 Mn2 N3 91.1(3) . . ?
N4 Mn2 N7A 167.8(6) . . ?
N5 Mn2 N7A 91.4(6) . . ?
N6 Mn2 N7A 87.1(6) . . ?
N3 Mn2 N7A 94.6(6) . . ?
N4 Mn2 O3A 86.6(3) . . ?
N5 Mn2 O3A 78.6(4) . . ?
N6 Mn2 O3A 98.4(4) . . ?
N3 Mn2 O3A 169.5(4) . . ?
N7A Mn2 O3A 81.6(6) . . ?
N4 Mn2 O3 88.4(4) . . ?
O2 Mn2 O3 88.1(5) . . ?
N5 Mn2 O3 97.2(5) . . ?
N6 Mn2 O3 79.8(5) . . ?
N3 Mn2 O3 169.4(5) . . ?
O2A Mn3 O2A 180.0 3_766 . ?
O2A Mn3 O5 94.5(5) 3_766 . ?
O2A Mn3 O5 85.5(5) . . ?
O5 Mn3 O5 180.0 3_766 . ?
O5 Mn3 O4 90.5(2) 3_766 3_766 ?
O5 Mn3 O4 89.5(2) . 3_766 ?
O2A Mn3 O4 93.5(4) 3_766 . ?
O2A Mn3 O4 86.5(4) . . ?
O5 Mn3 O4 89.5(2) 3_766 . ?
O5 Mn3 O4 90.5(2) . . ?
O4 Mn3 O4 180.0 3_766 . ?
O5 Mn3 N7 83.3(6) 3_766 3_766 ?
O5 Mn3 N7 96.7(6) . 3_766 ?
O4 Mn3 N7 87.5(5) 3_766 3_766 ?
O4 Mn3 N7 92.5(5) . 3_766 ?
O5 Mn3 N7 96.7(6) 3_766 . ?
O5 Mn3 N7 83.3(6) . . ?
O4 Mn3 N7 92.5(5) 3_766 . ?
O4 Mn3 N7 87.5(5) . . ?
N7 Mn3 N7 180.0 3_766 . ?
C1 S1 Bi1 99.9(3) . 3_665 ?
C2 S2 Bi1 96.3(3) . . ?
C3 S3 Bi1 97.8(3) . 4_566 ?
C4 S4 Bi1 98.2(3) . 4_666 ?
C5 S5 Bi1 95.6(3) . . ?
C6 S6 Bi1 99.4(3) . 1_556 ?
C1 N1 Mn1 164.6(7) . . ?
C2 N2 Mn1 152.0(7) . . ?
C3 N3 Mn2 174.9(7) . . ?
C4 N4 Mn2 177.3(6) . . ?
C5 N5 Mn2 167.5(8) . . ?
C6 N6 Mn2 173.0(7) . . ?
N1 C1 S1 179.2(7) . . ?
N2 C2 S2 179.9(9) . . ?
N3 C3 S3 179.2(8) . . ?
N4 C4 S4 179.1(7) . . ?
N5 C5 S5 177.1(8) . . ?
N6 C6 S6 177.2(7) . . ?
Mn1 O1 H11 113.1 . . ?
Mn1 O1 H12 116.4 . . ?
H11 O1 H12 113.8 . . ?
Mn3 O4 H41 112.2 . . ?
Mn3 O4 H42 116.6 . . ?
H41 O4 H42 113.6 . . ?
Mn3 O5 H51 123.2 . . ?
Mn3 O5 H52 112.8 . . ?
H51 O5 H52 100.5 . . ?
C7 N7 Mn3 158.5(16) . . ?
N7 C7 S7 177.8(16) . . ?
Mn2 O2 H21 104.4 . . ?
Mn2 O2 H22 139.5 . . ?
H21 O2 H22 109.4 . . ?
Mn2 O3 H31 123.8 . . ?
Mn2 O3 H32 124.3 . . ?
H31 O3 H32 108.4 . . ?
C7A N7A Mn2 150.2(17) . . ?
N7A C7A S7A 171.9(18) . . ?
Mn3 O2A H21A 111.8 . . ?
Mn3 O2A H22A 144.3 . . ?
H21A O2A H22A 99.0 . . ?
Mn2 O3A H31A 124.3 . . ?
Mn2 O3A H32A 120.0 . . ?
H31A O3A H32A 97.1 . . ?
H1W O1W H2W 111.2 . . ?
H3W O2W H4W 111.2 . . ?

loop_
_geom_bond_atom_site_label_1
_geom_bond_atom_site_label_2
_geom_bond_distance
_geom_bond_site_symmetry_2
_geom_bond_publ_flag
Bi1 S2 2.7988(19) . ?
Bi1 S5 2.809(2) . ?
Bi1 S4 2.813(2) 4_565 ?
Bi1 S3 2.825(2) 4_665 ?
Bi1 S1 2.832(2) 3_665 ?
Bi1 S6 2.842(2) 1_554 ?
Mn1 N2 2.179(7) 3_565 ?
Mn1 N2 2.179(7) . ?
Mn1 N1 2.198(7) . ?
Mn1 N1 2.198(7) 3_565 ?
Mn1 O1 2.258(5) . ?
Mn1 O1 2.258(5) 3_565 ?
Mn2 N4 2.172(7) . ?
Mn2 O2 2.180(14) . ?
Mn2 N5 2.184(7) . ?
Mn2 N6 2.195(7) . ?
Mn2 N3 2.200(7) . ?
Mn2 N7A 2.22(2) . ?
Mn2 O3A 2.233(11) . ?
Mn2 O3 2.273(13) . ?
Mn3 O2A 2.112(15) 3_766 ?
Mn3 O2A 2.112(15) . ?
Mn3 O5 2.185(6) 3_766 ?
Mn3 O5 2.185(6) . ?
Mn3 O4 2.199(6) 3_766 ?
Mn3 O4 2.199(6) . ?
Mn3 N7 2.22(2) 3_766 ?
Mn3 N7 2.22(2) . ?
S1 C1 1.655(8) . ?
S2 C2 1.654(8) . ?
S3 C3 1.639(8) . ?
S4 C4 1.659(8) . ?
S5 C5 1.661(8) . ?
S6 C6 1.655(8) . ?
N1 C1 1.162(10) . ?
N2 C2 1.144(10) . ?
N3 C3 1.144(9) . ?
N4 C4 1.145(10) . ?
N5 C5 1.129(10) . ?
N6 C6 1.143(9) . ?
O1 H11 0.8495 . ?
O1 H12 0.8499 . ?
O4 H41 0.8499 . ?
O4 H42 0.8500 . ?
O5 H51 0.8497 . ?
O5 H52 0.8501 . ?
S7 C7 1.700(15) . ?
N7 C7 1.17(2) . ?
O2 H21 0.8500 . ?
O2 H22 0.8495 . ?
O3 H31 0.8500 . ?
O3 H32 0.8500 . ?
S7A C7A 1.745(18) . ?
N7A C7A 1.23(3) . ?
O2A H21A 0.8549 . ?
O2A H22A 0.8479 . ?
O3A H31A 0.8500 . ?
O3A H32A 0.8500 . ?
O1W H1W 0.8501 . ?
O1W H2W 0.8499 . ?
O2W H3W 0.8500 . ?
O2W H4W 0.8500 . ?
